data_1537583
loop_
_publ_author_name
'Levayer, C.'
'Rouxel, J.'

_publ_section_title
;
 Sur le systeme V(III)-O-X (X= Cl, Br, I): Preparation de monocristaux et
 structure de V O Br
;
_journal_name_full
;
Comptes Rendus Hebdomadaires des Seances de l'Academie des Sciences, Serie C, 
Sciences Chimiques (1966-)
;
_journal_page_first 167
_journal_page_last 170
_journal_volume 268
_journal_year 1969
_chemical_formula_sum 'Br O V'
_chemical_name_systematic 'V O Br'
_space_group_IT_number 59
_symmetry_space_group_name_Hall '-P 2ab 2a'
_symmetry_space_group_name_H-M 'P m m n :2'
_cell_angle_alpha 90
_cell_angle_beta 90
_cell_angle_gamma 90
_cell_formula_units_Z 2
_cell_length_a 3.775
_cell_length_b 3.38
_cell_length_c 8.425
_cell_volume 107.499
_citation_journal_id_ASTM CHDCAQ
_cod_data_source_file Levayer_CHDCAQ_1969_1613.cif
_cod_data_source_block Br1O1V1
_cod_original_cell_volume 107.4988
_cod_original_formula_sum 'Br1 O1 V1'
_cod_database_code 1537583

loop_
_symmetry_equiv_pos_as_xyz
x,y,z
-x+1/2,-y+1/2,z
x+1/2,-y,-z
-x,y+1/2,-z
-x,-y,-z
x-1/2,y-1/2,-z
-x-1/2,y,z
x,-y-1/2,z

loop_
_atom_site_label
_atom_site_type_symbol
_atom_site_fract_x
_atom_site_fract_y
_atom_site_fract_z
_atom_site_occupancy
_atom_site_U_iso_or_equiv
V1 V+3 0.25 0.25 0.104 1 0.0
O1 O-2 0.25 0.75 0.963 1 0.0
Br1 Br-1 0.25 0.75 0.328 1 0.0
